data_7045585
loop_
_publ_author_name
'Bartalucci, Niccol\`o'
'Bortoluzzi, Marco'
'Pampaloni, Guido'
'Pinzino, Calogero'
'Zacchini, Stefano'
'Marchetti, Fabio'

_publ_section_title
;
 Stable coordination complexes of \a-diimines with Nb(v) and Ta(v)
 halides.
;
_journal_issue 10
_journal_name_full 'Dalton transactions (Cambridge, England : 2003)'
_journal_page_first 3346
_journal_page_last 3355
_journal_paper_doi 10.1039/c8dt00122g
_journal_volume 47
_journal_year 2018
_chemical_formula_sum 'C23 H29 Cl6 N2 Nb'
_chemical_formula_weight 639.09
_space_group_crystal_system triclinic
_space_group_IT_number 2
_space_group_name_Hall '-P 1'
_space_group_name_H-M_alt 'P -1'
_symmetry_space_group_name_Hall '-P 1'
_symmetry_space_group_name_H-M 'P -1'
_atom_sites_solution_hydrogens geom
_audit_creation_method SHELXL-2014/7
_audit_update_record
;
2017-05-22 deposited with the CCDC.
2018-01-24 downloaded from the CCDC.
;
_cell_angle_alpha 85.466(3)
_cell_angle_beta 88.650(3)
_cell_angle_gamma 83.733(3)
_cell_formula_units_Z 2
_cell_length_a 10.004(2)
_cell_length_b 10.785(3)
_cell_length_c 12.934(3)
_cell_measurement_reflns_used 4339
_cell_measurement_temperature 100(2)
_cell_measurement_theta_max 25.502
_cell_measurement_theta_min 2.3795
_cell_volume 1382.7(6)
_computing_cell_refinement 'APEX3 (Bruker AXS, 2015)'
_computing_data_collection 'APEX3 (Bruker AXS, 2015)'
_computing_data_reduction 'SAINT (Bruker AXS, 2015)'
_computing_molecular_graphics 'ORTEPIII (Johnson, 1996)'
_computing_publication_material 'XCIF 2014/2 (Bruker AXS, 2014)'
_computing_structure_refinement 'SHELXL-2014/7 (Sheldrick, 2014)'
_computing_structure_solution 'SHELXT (Sheldrick, 2015)'
_diffrn_ambient_temperature 100(2)
_diffrn_measured_fraction_theta_full 0.993
_diffrn_measured_fraction_theta_max 0.988
_diffrn_measurement_device_type 'CCD area detector'
_diffrn_measurement_method 'phi and omega scans'
_diffrn_radiation_type MoK\a
_diffrn_radiation_wavelength 0.71073
_diffrn_reflns_av_R_equivalents 0.0405
_diffrn_reflns_av_unetI/netI 0.0547
_diffrn_reflns_Laue_measured_fraction_full 0.993
_diffrn_reflns_Laue_measured_fraction_max 0.988
_diffrn_reflns_limit_h_max 12
_diffrn_reflns_limit_h_min -12
_diffrn_reflns_limit_k_max 13
_diffrn_reflns_limit_k_min -13
_diffrn_reflns_limit_l_max 15
_diffrn_reflns_limit_l_min -15
_diffrn_reflns_number 13141
_diffrn_reflns_point_group_measured_fraction_full 0.993
_diffrn_reflns_point_group_measured_fraction_max 0.988
_diffrn_reflns_theta_full 25.242
_diffrn_reflns_theta_max 25.646
_diffrn_reflns_theta_min 1.580
_diffrn_source 'fine-focus sealed tube'
_exptl_absorpt_coefficient_mu 1.030
_exptl_absorpt_correction_T_max 0.7453
_exptl_absorpt_correction_T_min 0.6026
_exptl_absorpt_correction_type empirical
_exptl_absorpt_process_details
; 
 Data were corrected for Lorentz polarization and absorption
 effects (empirical absorption correction SADABS).
 R(int) =  0.1051 (selected reflections only, before parameter refinement)
 R(int) =  0.0471 (selected reflections only, after parameter refinement)
;
_exptl_crystal_colour yellow
_exptl_crystal_density_diffrn 1.535
_exptl_crystal_description prism
_exptl_crystal_F_000 648
_exptl_crystal_size_max 0.220
_exptl_crystal_size_mid 0.200
_exptl_crystal_size_min 0.160
_refine_diff_density_max 0.530
_refine_diff_density_min -0.699
_refine_diff_density_rms 0.087
_refine_ls_extinction_method none
_refine_ls_goodness_of_fit_ref 1.014
_refine_ls_hydrogen_treatment constr
_refine_ls_matrix_type full
_refine_ls_number_parameters 295
_refine_ls_number_reflns 5167
_refine_ls_number_restraints 0
_refine_ls_restrained_S_all 1.014
_refine_ls_R_factor_all 0.0636
_refine_ls_R_factor_gt 0.0399
_refine_ls_shift/su_max 0.001
_refine_ls_shift/su_mean 0.000
_refine_ls_structure_factor_coef Fsqd
_refine_ls_weighting_details 'w=1/[\s^2^(Fo^2^)+(0.0440P)^2^+0.6164P] where P=(Fo^2^+2Fc^2^)/3'
_refine_ls_weighting_scheme calc
_refine_ls_wR_factor_gt 0.0855
_refine_ls_wR_factor_ref 0.0955
_reflns_Friedel_coverage 0.000
_reflns_number_gt 3866
_reflns_number_total 5167
_reflns_threshold_expression 'I > 2\s(I)'
_cod_data_source_file c8dt00122g2.cif
_cod_data_source_block 2
_cod_depositor_comments 'Adding full bibliography for 7045585--7045593.cif.'
_cod_database_code 7045585
_shelx_shelxl_version_number 2014/7
_shelx_space_group_comment
;
The symmetry employed for this shelxl refinement is uniquely defined
by the following loop, which should always be used as a source of
symmetry information in preference to the above space-group names.
They are only intended as comments.
;
_shelx_estimated_absorpt_t_min 0.805
_shelx_estimated_absorpt_t_max 0.853

loop_
_space_group_symop_operation_xyz
'x, y, z'
'-x, -y, -z'

loop_
_atom_site_label
_atom_site_type_symbol
_atom_site_fract_x
_atom_site_fract_y
_atom_site_fract_z
_atom_site_U_iso_or_equiv
_atom_site_adp_type
_atom_site_occupancy
_atom_site_site_symmetry_order
_atom_site_calc_flag
_atom_site_refinement_flags_posn
_atom_site_refinement_flags_adp
Nb1 Nb 0.69641(3) 0.80825(3) 0.76287(2) 0.01870(11) Uani 1 1 d . .
Cl1 Cl 0.59357(10) 0.62083(10) 0.76142(8) 0.0378(3) Uani 1 1 d . .
Cl2 Cl 0.52327(10) 0.89230(10) 0.87497(8) 0.0382(3) Uani 1 1 d . .
Cl3 Cl 0.81222(9) 0.71892(9) 0.91219(7) 0.0262(2) Uani 1 1 d . .
Cl4 Cl 0.81235(10) 0.98086(9) 0.77155(8) 0.0347(3) Uani 1 1 d . .
Cl5 Cl 0.85964(9) 0.72394(9) 0.64939(7) 0.0280(2) Uani 1 1 d . .
Cl6 Cl 0.56729(10) 0.90500(10) 0.62595(8) 0.0362(3) Uani 1 1 d . .
N1 N 0.3762(3) 0.2893(3) 0.8019(2) 0.0160(6) Uani 1 1 d . .
N2 N 0.6531(3) 0.2480(3) 0.7863(2) 0.0193(7) Uani 1 1 d . .
C1 C 0.5892(3) 0.2332(3) 0.8758(3) 0.0225(8) Uani 1 1 d . .
H1 H 0.6402 0.2070 0.9361 0.027 Uiso 1 1 calc R U
C2 C 0.4485(3) 0.2545(3) 0.8857(3) 0.0203(8) Uani 1 1 d . .
H2 H 0.4058 0.2440 0.9517 0.024 Uiso 1 1 calc R U
C3 C 0.4362(3) 0.3023(3) 0.7048(3) 0.0170(8) Uani 1 1 d . .
C4 C 0.5793(3) 0.2794(3) 0.6998(3) 0.0184(8) Uani 1 1 d . .
C5 C 0.6462(3) 0.2909(3) 0.6016(3) 0.0206(8) Uani 1 1 d . .
C6 C 0.5680(4) 0.3242(4) 0.5166(3) 0.0251(9) Uani 1 1 d . .
H6 H 0.6104 0.3318 0.4503 0.030 Uiso 1 1 calc R U
C7 C 0.4265(4) 0.3478(4) 0.5234(3) 0.0251(9) Uani 1 1 d . .
H7 H 0.3768 0.3722 0.4621 0.030 Uiso 1 1 calc R U
C8 C 0.3597(4) 0.3362(3) 0.6168(3) 0.0218(8) Uani 1 1 d . .
H8 H 0.2644 0.3507 0.6211 0.026 Uiso 1 1 calc R U
C9 C 0.7983(3) 0.2644(3) 0.5927(3) 0.0232(8) Uani 1 1 d . .
H9 H 0.8329 0.2333 0.6630 0.028 Uiso 1 1 calc R U
C10 C 0.8613(4) 0.3843(4) 0.5593(3) 0.0316(10) Uani 1 1 d . .
H10A H 0.9595 0.3665 0.5577 0.047 Uiso 1 1 calc R U
H10B H 0.8349 0.4472 0.6087 0.047 Uiso 1 1 calc R U
H10C H 0.8300 0.4161 0.4900 0.047 Uiso 1 1 calc R U
C11 C 0.8382(4) 0.1631(4) 0.5195(3) 0.0305(9) Uani 1 1 d . .
H11A H 0.7971 0.0873 0.5434 0.046 Uiso 1 1 calc R U
H11B H 0.9363 0.1445 0.5181 0.046 Uiso 1 1 calc R U
H11C H 0.8070 0.1920 0.4495 0.046 Uiso 1 1 calc R U
C12 C 0.2292(3) 0.3162(3) 0.8141(3) 0.0173(8) Uani 1 1 d . .
C13 C 0.1526(3) 0.2153(3) 0.8169(3) 0.0190(8) Uani 1 1 d . .
C14 C 0.0138(3) 0.2449(3) 0.8277(3) 0.0212(8) Uani 1 1 d . .
H14 H -0.0435 0.1800 0.8298 0.025 Uiso 1 1 calc R U
C15 C -0.0415(4) 0.3668(3) 0.8355(3) 0.0235(8) Uani 1 1 d . .
H15 H -0.1363 0.3845 0.8425 0.028 Uiso 1 1 calc R U
C16 C 0.0383(4) 0.4631(4) 0.8333(3) 0.0256(9) Uani 1 1 d . .
H16 H -0.0018 0.5463 0.8391 0.031 Uiso 1 1 calc R U
C17 C 0.1775(3) 0.4395(3) 0.8228(3) 0.0179(8) Uani 1 1 d . .
C18 C 0.2129(4) 0.0811(3) 0.8066(3) 0.0242(9) Uani 1 1 d . .
H18 H 0.3129 0.0794 0.8100 0.029 Uiso 1 1 calc R U
C19 C 0.1680(4) -0.0066(4) 0.8965(3) 0.0314(10) Uani 1 1 d . .
H19A H 0.1919 0.0235 0.9624 0.047 Uiso 1 1 calc R U
H19B H 0.2130 -0.0911 0.8902 0.047 Uiso 1 1 calc R U
H19C H 0.0704 -0.0083 0.8943 0.047 Uiso 1 1 calc R U
C20 C 0.1804(4) 0.0376(4) 0.7021(3) 0.0329(10) Uani 1 1 d . .
H20A H 0.0834 0.0330 0.6982 0.049 Uiso 1 1 calc R U
H20B H 0.2286 -0.0453 0.6940 0.049 Uiso 1 1 calc R U
H20C H 0.2084 0.0969 0.6466 0.049 Uiso 1 1 calc R U
C21 C 0.2674(4) 0.5442(3) 0.8232(3) 0.0205(8) Uani 1 1 d . .
H21 H 0.3552 0.5147 0.7901 0.025 Uiso 1 1 calc R U
C22 C 0.2105(4) 0.6629(4) 0.7616(3) 0.0354(10) Uani 1 1 d . .
H22A H 0.1883 0.6432 0.6918 0.053 Uiso 1 1 calc R U
H22B H 0.2774 0.7231 0.7568 0.053 Uiso 1 1 calc R U
H22C H 0.1290 0.6990 0.7965 0.053 Uiso 1 1 calc R U
C23 C 0.2959(5) 0.5729(4) 0.9344(3) 0.0413(12) Uani 1 1 d . .
H23A H 0.2115 0.6036 0.9685 0.062 Uiso 1 1 calc R U
H23B H 0.3584 0.6370 0.9327 0.062 Uiso 1 1 calc R U
H23C H 0.3358 0.4966 0.9730 0.062 Uiso 1 1 calc R U

loop_
_atom_site_aniso_label
_atom_site_aniso_U_11
_atom_site_aniso_U_22
_atom_site_aniso_U_33
_atom_site_aniso_U_23
_atom_site_aniso_U_13
_atom_site_aniso_U_12
Nb1 0.01257(18) 0.02478(19) 0.01839(18) 0.00040(13) 0.00111(12) -0.00217(13)
Cl1 0.0335(6) 0.0434(7) 0.0399(6) 0.0005(5) 0.0028(5) -0.0223(5)
Cl2 0.0258(6) 0.0529(7) 0.0283(5) 0.0080(5) 0.0083(4) 0.0197(5)
Cl3 0.0215(5) 0.0336(6) 0.0207(5) -0.0006(4) -0.0001(4) 0.0088(4)
Cl4 0.0343(6) 0.0256(5) 0.0458(6) -0.0034(5) -0.0043(5) -0.0085(4)
Cl5 0.0233(5) 0.0364(6) 0.0239(5) -0.0047(4) 0.0081(4) -0.0021(4)
Cl6 0.0282(6) 0.0507(7) 0.0274(5) 0.0073(5) -0.0081(4) 0.0005(5)
N1 0.0109(15) 0.0211(16) 0.0158(15) -0.0023(12) 0.0024(12) -0.0011(12)
N2 0.0125(15) 0.0256(17) 0.0204(16) -0.0047(13) -0.0010(13) -0.0029(13)
C1 0.0152(19) 0.028(2) 0.024(2) -0.0033(16) -0.0023(16) -0.0013(16)
C2 0.0155(19) 0.027(2) 0.0186(19) -0.0026(16) 0.0012(15) -0.0014(16)
C3 0.0153(18) 0.0189(19) 0.0170(18) -0.0040(15) 0.0011(14) -0.0010(15)
C4 0.0170(19) 0.0159(18) 0.023(2) -0.0037(15) -0.0001(15) -0.0033(15)
C5 0.0158(19) 0.026(2) 0.0208(19) -0.0049(16) 0.0030(15) -0.0050(16)
C6 0.022(2) 0.037(2) 0.0168(19) -0.0035(17) 0.0045(16) -0.0048(17)
C7 0.024(2) 0.032(2) 0.019(2) -0.0013(16) -0.0029(16) -0.0009(17)
C8 0.0159(19) 0.026(2) 0.023(2) -0.0033(16) -0.0032(15) -0.0001(16)
C9 0.0146(19) 0.034(2) 0.0202(19) -0.0022(16) 0.0046(15) -0.0016(16)
C10 0.021(2) 0.034(2) 0.040(3) -0.0048(19) 0.0056(18) -0.0054(18)
C11 0.027(2) 0.034(2) 0.030(2) -0.0022(18) 0.0052(18) 0.0003(18)
C12 0.0080(17) 0.027(2) 0.0163(18) -0.0009(15) 0.0000(14) 0.0005(15)
C13 0.0170(19) 0.022(2) 0.0182(19) -0.0022(15) -0.0030(15) -0.0034(15)
C14 0.0114(18) 0.027(2) 0.026(2) -0.0021(16) -0.0014(15) -0.0061(15)
C15 0.0124(19) 0.032(2) 0.026(2) -0.0031(17) 0.0013(15) -0.0007(16)
C16 0.024(2) 0.025(2) 0.027(2) -0.0018(17) -0.0001(17) 0.0006(17)
C17 0.0127(18) 0.026(2) 0.0155(18) -0.0025(15) 0.0025(14) -0.0040(15)
C18 0.0127(19) 0.025(2) 0.035(2) -0.0047(17) -0.0011(16) -0.0001(16)
C19 0.033(2) 0.027(2) 0.034(2) -0.0004(18) -0.0045(19) -0.0035(18)
C20 0.036(3) 0.026(2) 0.035(2) -0.0051(18) 0.0064(19) 0.0019(19)
C21 0.0173(19) 0.022(2) 0.023(2) -0.0056(16) 0.0041(15) -0.0011(15)
C22 0.032(2) 0.028(2) 0.046(3) 0.005(2) -0.001(2) -0.0082(19)
C23 0.052(3) 0.048(3) 0.029(2) -0.007(2) -0.002(2) -0.028(2)

loop_
_atom_type_symbol
_atom_type_description
_atom_type_scat_dispersion_real
_atom_type_scat_dispersion_imag
_atom_type_scat_source
C C 0.0033 0.0016 'International Tables Vol C Tables 4.2.6.8 and 6.1.1.4'
H H 0.0000 0.0000 'International Tables Vol C Tables 4.2.6.8 and 6.1.1.4'
N N 0.0061 0.0033 'International Tables Vol C Tables 4.2.6.8 and 6.1.1.4'
Cl Cl 0.1484 0.1585 'International Tables Vol C Tables 4.2.6.8 and 6.1.1.4'
Nb Nb -2.0727 0.6215 'International Tables Vol C Tables 4.2.6.8 and 6.1.1.4'

loop_
_geom_angle_atom_site_label_1
_geom_angle_atom_site_label_2
_geom_angle_atom_site_label_3
_geom_angle
Cl4 Nb1 Cl6 92.01(4)
Cl4 Nb1 Cl5 90.07(4)
Cl6 Nb1 Cl5 91.71(4)
Cl4 Nb1 Cl3 87.77(4)
Cl6 Nb1 Cl3 174.67(4)
Cl5 Nb1 Cl3 93.61(4)
Cl4 Nb1 Cl1 174.99(4)
Cl6 Nb1 Cl1 92.64(4)
Cl5 Nb1 Cl1 87.94(4)
Cl3 Nb1 Cl1 87.77(4)
Cl4 Nb1 Cl2 91.45(4)
Cl6 Nb1 Cl2 86.78(4)
Cl5 Nb1 Cl2 177.89(4)
Cl3 Nb1 Cl2 87.90(4)
Cl1 Nb1 Cl2 90.65(4)
C2 N1 C3 121.2(3)
C2 N1 C12 118.6(3)
C3 N1 C12 120.2(3)
C1 N2 C4 118.3(3)
N2 C1 C2 122.7(3)
N2 C1 H1 118.6
C2 C1 H1 118.6
N1 C2 C1 119.2(3)
N1 C2 H2 120.4
C1 C2 H2 120.4
N1 C3 C8 121.1(3)
N1 C3 C4 116.9(3)
C8 C3 C4 122.0(3)
N2 C4 C5 119.3(3)
N2 C4 C3 121.6(3)
C5 C4 C3 119.1(3)
C6 C5 C4 117.3(3)
C6 C5 C9 121.9(3)
C4 C5 C9 120.7(3)
C5 C6 C7 122.7(3)
C5 C6 H6 118.7
C7 C6 H6 118.7
C8 C7 C6 121.2(3)
C8 C7 H7 119.4
C6 C7 H7 119.4
C7 C8 C3 117.7(3)
C7 C8 H8 121.2
C3 C8 H8 121.2
C11 C9 C5 111.1(3)
C11 C9 C10 111.5(3)
C5 C9 C10 110.5(3)
C11 C9 H9 107.8
C5 C9 H9 107.8
C10 C9 H9 107.8
C9 C10 H10A 109.5
C9 C10 H10B 109.5
H10A C10 H10B 109.5
C9 C10 H10C 109.5
H10A C10 H10C 109.5
H10B C10 H10C 109.5
C9 C11 H11A 109.5
C9 C11 H11B 109.5
H11A C11 H11B 109.5
C9 C11 H11C 109.5
H11A C11 H11C 109.5
H11B C11 H11C 109.5
C17 C12 C13 124.9(3)
C17 C12 N1 117.6(3)
C13 C12 N1 117.5(3)
C12 C13 C14 115.7(3)
C12 C13 C18 123.4(3)
C14 C13 C18 121.0(3)
C15 C14 C13 121.1(3)
C15 C14 H14 119.4
C13 C14 H14 119.4
C16 C15 C14 121.1(3)
C16 C15 H15 119.5
C14 C15 H15 119.5
C15 C16 C17 120.5(4)
C15 C16 H16 119.7
C17 C16 H16 119.7
C12 C17 C16 116.7(3)
C12 C17 C21 122.1(3)
C16 C17 C21 121.2(3)
C20 C18 C13 110.9(3)
C20 C18 C19 111.7(3)
C13 C18 C19 111.4(3)
C20 C18 H18 107.5
C13 C18 H18 107.5
C19 C18 H18 107.5
C18 C19 H19A 109.5
C18 C19 H19B 109.5
H19A C19 H19B 109.5
C18 C19 H19C 109.5
H19A C19 H19C 109.5
H19B C19 H19C 109.5
C18 C20 H20A 109.5
C18 C20 H20B 109.5
H20A C20 H20B 109.5
C18 C20 H20C 109.5
H20A C20 H20C 109.5
H20B C20 H20C 109.5
C22 C21 C17 112.9(3)
C22 C21 C23 109.9(3)
C17 C21 C23 111.1(3)
C22 C21 H21 107.6
C17 C21 H21 107.6
C23 C21 H21 107.6
C21 C22 H22A 109.5
C21 C22 H22B 109.5
H22A C22 H22B 109.5
C21 C22 H22C 109.5
H22A C22 H22C 109.5
H22B C22 H22C 109.5
C21 C23 H23A 109.5
C21 C23 H23B 109.5
H23A C23 H23B 109.5
C21 C23 H23C 109.5
H23A C23 H23C 109.5
H23B C23 H23C 109.5

loop_
_geom_bond_atom_site_label_1
_geom_bond_atom_site_label_2
_geom_bond_distance
Nb1 Cl4 2.3096(11)
Nb1 Cl6 2.3270(11)
Nb1 Cl5 2.3284(10)
Nb1 Cl3 2.3598(10)
Nb1 Cl1 2.3676(11)
Nb1 Cl2 2.3814(11)
N1 C2 1.323(4)
N1 C3 1.383(4)
N1 C12 1.475(4)
N2 C1 1.316(4)
N2 C4 1.354(4)
C1 C2 1.406(5)
C1 H1 0.9500
C2 H2 0.9500
C3 C8 1.390(5)
C3 C4 1.427(5)
C4 C5 1.425(5)
C5 C6 1.366(5)
C5 C9 1.521(5)
C6 C7 1.412(5)
C6 H6 0.9500
C7 C8 1.371(5)
C7 H7 0.9500
C8 H8 0.9500
C9 C11 1.517(5)
C9 C10 1.528(5)
C9 H9 1.0000
C10 H10A 0.9800
C10 H10B 0.9800
C10 H10C 0.9800
C11 H11A 0.9800
C11 H11B 0.9800
C11 H11C 0.9800
C12 C17 1.386(5)
C12 C13 1.396(5)
C13 C14 1.396(5)
C13 C18 1.520(5)
C14 C15 1.380(5)
C14 H14 0.9500
C15 C16 1.375(5)
C15 H15 0.9500
C16 C17 1.393(5)
C16 H16 0.9500
C17 C21 1.519(5)
C18 C20 1.520(5)
C18 C19 1.530(5)
C18 H18 1.0000
C19 H19A 0.9800
C19 H19B 0.9800
C19 H19C 0.9800
C20 H20A 0.9800
C20 H20B 0.9800
C20 H20C 0.9800
C21 C22 1.516(5)
C21 C23 1.534(5)
C21 H21 1.0000
C22 H22A 0.9800
C22 H22B 0.9800
C22 H22C 0.9800
C23 H23A 0.9800
C23 H23B 0.9800
C23 H23C 0.9800
